data_4118013
loop_
_publ_author_name
'You-Yun Zhou'
'Li-Jia Wang'
'Jun Li'
'Xiu-Li Sun'
'Yong Tang'

_publ_section_title
;
 Side-Arm-Promoted Highly Enantioselective Ring-Opening Reactions and
 Kinetic Resolution of Donor-Acceptor Cyclopropanes with Amines
;
_journal_name_full 'Journal of the American Chemical Society'
_journal_page_first 9066
_journal_page_last 9069
_journal_paper_doi 10.1021/ja302691r
_journal_volume 134
_journal_year 2012
_chemical_absolute_configuration ad
_chemical_formula_sum 'C30 H33 Cl2 N3 Ni O12'
_chemical_formula_weight 757.20
_chemical_name_systematic
; 
 ? 
;
_space_group_IT_number 4
_symmetry_cell_setting monoclinic
_symmetry_space_group_name_Hall 'P 2yb'
_symmetry_space_group_name_H-M 'P 1 21 1'
_atom_sites_solution_hydrogens geom
_atom_sites_solution_primary direct
_atom_sites_solution_secondary difmap
_audit_creation_method SHELXL-97
_cell_angle_alpha 90.00
_cell_angle_beta 102.000(2)
_cell_angle_gamma 90.00
_cell_formula_units_Z 2
_cell_length_a 9.4038(9)
_cell_length_b 15.5164(15)
_cell_length_c 11.0723(10)
_cell_measurement_reflns_used 8332
_cell_measurement_temperature 133(2)
_cell_measurement_theta_max 55.382
_cell_measurement_theta_min 4.428
_cell_volume 1580.3(3)
_computing_cell_refinement 'Bruker SAINT'
_computing_data_collection 'Bruker APEX2'
_computing_data_reduction 'Bruker SAINT'
_computing_molecular_graphics 'Bruker SHELXTL'
_computing_publication_material 'Bruker SHELXTL'
_computing_structure_refinement 'SHELXL-97 (Sheldrick, 2008)'
_computing_structure_solution 'SHELXS-97 (Sheldrick, 2008)'
_diffrn_ambient_temperature 133(2)
_diffrn_measured_fraction_theta_full 0.993
_diffrn_measured_fraction_theta_max 0.993
_diffrn_measurement_device_type 'Bruker APEX-II CCD'
_diffrn_measurement_method '\f and \w scans'
_diffrn_radiation_monochromator graphite
_diffrn_radiation_source 'fine-focus sealed tube'
_diffrn_radiation_type MoK\a
_diffrn_radiation_wavelength 0.71073
_diffrn_reflns_av_R_equivalents 0.0198
_diffrn_reflns_av_sigmaI/netI 0.0461
_diffrn_reflns_limit_h_max 12
_diffrn_reflns_limit_h_min -12
_diffrn_reflns_limit_k_max 19
_diffrn_reflns_limit_k_min -19
_diffrn_reflns_limit_l_max 14
_diffrn_reflns_limit_l_min -12
_diffrn_reflns_number 12178
_diffrn_reflns_theta_full 27.00
_diffrn_reflns_theta_max 27.00
_diffrn_reflns_theta_min 2.21
_exptl_absorpt_coefficient_mu 0.853
_exptl_absorpt_correction_T_max 0.7456
_exptl_absorpt_correction_T_min 0.6224
_exptl_absorpt_correction_type multi-scan
_exptl_absorpt_process_details sadabs
_exptl_crystal_colour green
_exptl_crystal_density_diffrn 1.591
_exptl_crystal_description prismatic
_exptl_crystal_F_000 784
_exptl_crystal_size_max 0.168
_exptl_crystal_size_mid 0.133
_exptl_crystal_size_min 0.112
_refine_diff_density_max 0.357
_refine_diff_density_min -0.300
_refine_diff_density_rms 0.046
_refine_ls_abs_structure_details 'Flack H D (1983), Acta Cryst. A39, 876-881'
_refine_ls_abs_structure_Flack 0.012(7)
_refine_ls_extinction_method none
_refine_ls_goodness_of_fit_ref 0.820
_refine_ls_hydrogen_treatment constr
_refine_ls_matrix_type full
_refine_ls_number_parameters 443
_refine_ls_number_reflns 6711
_refine_ls_number_restraints 44
_refine_ls_restrained_S_all 0.830
_refine_ls_R_factor_all 0.0259
_refine_ls_R_factor_gt 0.0242
_refine_ls_shift/su_max 0.001
_refine_ls_shift/su_mean 0.000
_refine_ls_structure_factor_coef Fsqd
_refine_ls_weighting_details 'calc w=1/[\s^2^(Fo^2^)+(0.0461P)^2^+0.1735P] where P=(Fo^2^+2Fc^2^)/3'
_refine_ls_weighting_scheme calc
_refine_ls_wR_factor_gt 0.0634
_refine_ls_wR_factor_ref 0.0644
_reflns_number_gt 6415
_reflns_number_total 6711
_reflns_threshold_expression >2sigma(I)
_cod_data_source_file ja302691r_si_002.cif
_cod_data_source_block mo_dm12025_0m
_cod_database_code 4118013

loop_
_symmetry_equiv_pos_as_xyz
'x, y, z'
'-x, y+1/2, -z'

loop_
_atom_site_label
_atom_site_type_symbol
_atom_site_fract_x
_atom_site_fract_y
_atom_site_fract_z
_atom_site_U_iso_or_equiv
_atom_site_adp_type
_atom_site_occupancy
_atom_site_symmetry_multiplicity
_atom_site_calc_flag
_atom_site_refinement_flags
_atom_site_disorder_assembly
_atom_site_disorder_group
Ni1 Ni 0.95439(2) 0.677678(15) 0.12893(2) 0.01456(6) Uani 1 1 d U . .
Cl1 Cl 1.20855(5) 0.54204(3) 0.26538(5) 0.02523(11) Uani 1 1 d . . .
Cl2 Cl 1.13940(5) 0.73057(3) -0.02478(4) 0.02138(10) Uani 1 1 d . . .
N1 N 0.78198(16) 0.75147(10) 0.04300(14) 0.0150(3) Uani 1 1 d . . .
N2 N 0.91138(17) 0.71082(11) 0.29283(14) 0.0174(3) Uani 1 1 d . . .
N3 N 0.82390(17) 0.57161(11) 0.09954(16) 0.0191(3) Uani 1 1 d . . .
O1 O 0.56572(14) 0.81479(9) 0.03562(13) 0.0194(3) Uani 1 1 d . . .
O2 O 0.75823(14) 0.72234(11) 0.42200(12) 0.0236(3) Uani 1 1 d . . .
O3 O 0.61211(15) 0.50182(10) 0.04395(15) 0.0258(3) Uani 1 1 d . . .
O4 O 1.15653(15) 0.62884(9) 0.22551(13) 0.0224(3) Uani 1 1 d . A .
O5 O 1.1974(3) 0.48862(18) 0.1613(2) 0.0778(9) Uani 1 1 d U A .
O6 O 1.35518(17) 0.54927(12) 0.33013(17) 0.0362(4) Uani 1 1 d U A .
O7 O 1.1309(13) 0.5142(8) 0.3641(11) 0.054(3) Uani 0.50 1 d PU A 1
O7' O 1.1092(13) 0.5053(9) 0.3230(10) 0.058(3) Uani 0.50 1 d P A 2
O8 O 1.03937(14) 0.65656(9) -0.03160(13) 0.0221(3) Uani 1 1 d U . .
O9 O 1.11748(16) 0.77999(10) 0.08282(14) 0.0246(3) Uani 1 1 d U . .
O10 O 1.28529(15) 0.70095(12) -0.00930(15) 0.0334(4) Uani 1 1 d . . .
O11 O 1.09998(19) 0.78149(12) -0.13385(15) 0.0368(4) Uani 1 1 d . . .
O12 O 0.7713(2) 0.90652(12) 0.2530(2) 0.0443(5) Uani 1 1 d U . .
C1 C 0.6723(2) 0.76340(12) 0.09305(18) 0.0155(4) Uani 1 1 d . . .
C2 C 0.7485(2) 0.79704(12) -0.07849(17) 0.0169(4) Uani 1 1 d . . .
H2 H 0.8336 0.8301 -0.0954 0.020 Uiso 1 1 calc R . .
C3 C 0.6199(2) 0.85597(13) -0.06657(19) 0.0195(4) Uani 1 1 d . . .
H3 H 0.6510 0.9170 -0.0475 0.023 Uiso 1 1 calc R . .
C4 C 0.5047(2) 0.84835(14) -0.1853(2) 0.0247(4) Uani 1 1 d . . .
H4A H 0.4060 0.8444 -0.1674 0.030 Uiso 1 1 calc R . .
H4B H 0.5084 0.8982 -0.2403 0.030 Uiso 1 1 calc R . .
C5 C 0.5453(2) 0.76606(14) -0.24236(19) 0.0223(4) Uani 1 1 d . . .
C6 C 0.6822(2) 0.73730(14) -0.18430(17) 0.0187(4) Uani 1 1 d . . .
C7 C 0.7409(2) 0.66286(15) -0.22399(18) 0.0227(4) Uani 1 1 d . . .
H7 H 0.8344 0.6431 -0.1839 0.027 Uiso 1 1 calc R . .
C8 C 0.6596(2) 0.61778(16) -0.32386(19) 0.0279(5) Uani 1 1 d . . .
H8 H 0.6982 0.5669 -0.3523 0.034 Uiso 1 1 calc R . .
C9 C 0.5218(3) 0.64674(16) -0.3825(2) 0.0302(5) Uani 1 1 d . . .
H9 H 0.4674 0.6156 -0.4505 0.036 Uiso 1 1 calc R . .
C10 C 0.4642(2) 0.72074(17) -0.3415(2) 0.0276(5) Uani 1 1 d . . .
H10 H 0.3702 0.7403 -0.3808 0.033 Uiso 1 1 calc R . .
C11 C 0.7814(2) 0.71799(13) 0.30761(17) 0.0172(4) Uani 1 1 d . . .
C12 C 1.0094(2) 0.71185(14) 0.41743(17) 0.0195(4) Uani 1 1 d . . .
H12 H 1.0677 0.6576 0.4330 0.023 Uiso 1 1 calc R . .
C13 C 0.9019(2) 0.71962(16) 0.50621(19) 0.0248(4) Uani 1 1 d . . .
H13 H 0.9103 0.6692 0.5636 0.030 Uiso 1 1 calc R . .
C14 C 0.9338(2) 0.80477(19) 0.5774(2) 0.0326(5) Uani 1 1 d . . .
H14A H 0.8510 0.8452 0.5548 0.039 Uiso 1 1 calc R . .
H14B H 0.9529 0.7946 0.6676 0.039 Uiso 1 1 calc R . .
C15 C 1.0677(2) 0.84007(15) 0.53867(18) 0.0237(4) Uani 1 1 d . . .
C16 C 1.1050(2) 0.78998(14) 0.44478(17) 0.0198(4) Uani 1 1 d . . .
C17 C 1.2225(2) 0.81323(15) 0.39326(19) 0.0228(4) Uani 1 1 d . . .
H17 H 1.2470 0.7803 0.3282 0.027 Uiso 1 1 calc R . .
C18 C 1.3029(2) 0.88515(16) 0.4386(2) 0.0273(5) Uani 1 1 d . . .
H18 H 1.3830 0.9019 0.4039 0.033 Uiso 1 1 calc R . .
C19 C 1.2681(2) 0.93345(15) 0.5345(2) 0.0279(5) Uani 1 1 d . . .
H19 H 1.3261 0.9818 0.5658 0.034 Uiso 1 1 calc R . .
C20 C 1.1499(2) 0.91165(15) 0.5848(2) 0.0277(5) Uani 1 1 d . . .
H20 H 1.1255 0.9450 0.6496 0.033 Uiso 1 1 calc R . .
C21 C 0.6445(2) 0.71725(13) 0.20613(18) 0.0171(4) Uani 1 1 d . . .
C22 C 0.5984(2) 0.62246(13) 0.1694(2) 0.0206(4) Uani 1 1 d . . .
H22A H 0.5899 0.5918 0.2459 0.025 Uiso 1 1 calc R . .
H22B H 0.4997 0.6247 0.1165 0.025 Uiso 1 1 calc R . .
C23 C 0.6899(2) 0.56761(13) 0.10419(18) 0.0178(4) Uani 1 1 d . . .
C24 C 0.7073(2) 0.45874(15) -0.0264(2) 0.0296(5) Uani 1 1 d . . .
H24A H 0.6794 0.4732 -0.1153 0.036 Uiso 1 1 calc R . .
H24B H 0.7045 0.3954 -0.0166 0.036 Uiso 1 1 calc R . .
C25 C 0.8578(2) 0.49475(14) 0.0309(2) 0.0254(4) Uani 1 1 d . . .
H25A H 0.9159 0.4523 0.0873 0.030 Uiso 1 1 calc R . .
H25B H 0.9115 0.5110 -0.0336 0.030 Uiso 1 1 calc R . .
C26 C 0.5189(2) 0.75911(14) 0.25466(19) 0.0218(4) Uani 1 1 d . . .
H26A H 0.5447 0.8186 0.2797 0.033 Uiso 1 1 calc R . .
H26B H 0.5012 0.7264 0.3258 0.033 Uiso 1 1 calc R . .
H26C H 0.4308 0.7589 0.1893 0.033 Uiso 1 1 calc R . .
C27 C 0.8917(3) 0.93979(18) 0.2077(3) 0.0358(5) Uani 1 1 d . . .
H27A H 0.8614 0.9567 0.1199 0.043 Uiso 1 1 calc R . .
H27B H 0.9700 0.8962 0.2153 0.043 Uiso 1 1 calc R . .
C28 C 0.9426(3) 1.01696(17) 0.2869(2) 0.0346(5) Uani 1 1 d . . .
H28A H 0.9904 1.0596 0.2419 0.041 Uiso 1 1 calc R . .
H28B H 1.0110 1.0000 0.3638 0.041 Uiso 1 1 calc R . .
C29 C 0.8033(4) 1.0522(2) 0.3140(4) 0.0601(9) Uani 1 1 d U . .
H29A H 0.8182 1.0728 0.4003 0.072 Uiso 1 1 calc R . .
H29B H 0.7665 1.1005 0.2578 0.072 Uiso 1 1 calc R . .
C30 C 0.7000(3) 0.9785(2) 0.2932(4) 0.0605(10) Uani 1 1 d U . .
H30A H 0.6684 0.9642 0.3707 0.073 Uiso 1 1 calc R . .
H30B H 0.6129 0.9938 0.2299 0.073 Uiso 1 1 calc R . .

loop_
_atom_site_aniso_label
_atom_site_aniso_U_11
_atom_site_aniso_U_22
_atom_site_aniso_U_33
_atom_site_aniso_U_23
_atom_site_aniso_U_13
_atom_site_aniso_U_12
Ni1 0.01248(10) 0.01453(11) 0.01704(11) -0.00089(10) 0.00392(7) 0.00063(9)
Cl1 0.0178(2) 0.0166(2) 0.0405(3) -0.0022(2) 0.00429(19) 0.00238(17)
Cl2 0.0177(2) 0.0268(3) 0.0198(2) 0.00026(19) 0.00441(16) -0.00340(18)
N1 0.0152(7) 0.0138(8) 0.0161(7) -0.0002(6) 0.0035(6) -0.0009(6)
N2 0.0161(7) 0.0184(8) 0.0172(8) 0.0013(6) 0.0025(6) 0.0024(6)
N3 0.0169(8) 0.0157(8) 0.0253(9) -0.0005(7) 0.0054(6) 0.0002(6)
O1 0.0164(6) 0.0183(7) 0.0234(7) 0.0033(6) 0.0041(5) 0.0041(5)
O2 0.0166(6) 0.0370(9) 0.0180(7) 0.0010(6) 0.0055(5) 0.0009(6)
O3 0.0194(7) 0.0176(7) 0.0418(9) -0.0070(7) 0.0095(6) -0.0051(6)
O4 0.0201(7) 0.0196(8) 0.0266(7) 0.0004(6) 0.0026(5) 0.0040(6)
O5 0.0666(15) 0.0636(16) 0.0851(17) -0.0515(14) -0.0257(12) 0.0351(12)
O6 0.0243(8) 0.0326(10) 0.0463(10) 0.0063(8) -0.0050(7) 0.0024(7)
O7 0.059(6) 0.031(3) 0.085(7) 0.022(4) 0.049(5) 0.013(4)
O7' 0.036(3) 0.057(6) 0.084(7) 0.044(5) 0.014(4) -0.010(3)
O8 0.0189(6) 0.0247(8) 0.0235(7) -0.0056(6) 0.0062(5) -0.0046(5)
O9 0.0273(7) 0.0221(7) 0.0252(7) -0.0029(6) 0.0075(6) -0.0050(5)
O10 0.0165(7) 0.0504(12) 0.0343(9) -0.0045(7) 0.0077(6) -0.0018(6)
O11 0.0393(9) 0.0452(11) 0.0249(8) 0.0126(7) 0.0043(7) -0.0059(8)
O12 0.0352(9) 0.0290(10) 0.0761(14) -0.0196(9) 0.0281(9) -0.0087(7)
C1 0.0138(8) 0.0124(9) 0.0193(9) -0.0037(7) 0.0011(7) 0.0000(7)
C2 0.0173(8) 0.0145(9) 0.0194(9) 0.0029(7) 0.0051(7) 0.0010(7)
C3 0.0175(9) 0.0161(9) 0.0247(10) 0.0030(8) 0.0038(7) 0.0014(7)
C4 0.0227(9) 0.0239(11) 0.0254(11) 0.0047(8) 0.0003(8) 0.0045(8)
C5 0.0231(10) 0.0215(10) 0.0220(10) 0.0054(8) 0.0040(7) -0.0018(8)
C6 0.0202(9) 0.0198(9) 0.0164(9) 0.0018(7) 0.0045(7) -0.0032(8)
C7 0.0217(9) 0.0272(12) 0.0200(9) -0.0003(8) 0.0060(7) -0.0002(8)
C8 0.0335(11) 0.0299(12) 0.0207(10) -0.0062(9) 0.0062(8) -0.0032(9)
C9 0.0346(12) 0.0361(12) 0.0177(10) -0.0029(9) 0.0001(8) -0.0099(10)
C10 0.0228(10) 0.0352(13) 0.0221(10) 0.0049(9) -0.0013(8) -0.0040(9)
C11 0.0190(9) 0.0168(9) 0.0167(9) -0.0002(7) 0.0058(7) 0.0005(7)
C12 0.0175(9) 0.0262(10) 0.0151(9) 0.0009(8) 0.0043(7) 0.0031(8)
C13 0.0169(9) 0.0406(13) 0.0165(9) 0.0065(9) 0.0027(7) 0.0031(9)
C14 0.0243(10) 0.0537(16) 0.0218(11) -0.0102(10) 0.0092(8) -0.0016(10)
C15 0.0205(9) 0.0336(12) 0.0164(9) -0.0018(8) 0.0026(7) 0.0049(8)
C16 0.0183(9) 0.0261(10) 0.0140(9) 0.0010(8) 0.0012(7) 0.0053(8)
C17 0.0202(9) 0.0297(11) 0.0194(10) -0.0018(8) 0.0058(7) 0.0032(8)
C18 0.0231(10) 0.0326(12) 0.0264(11) 0.0016(9) 0.0056(8) -0.0009(9)
C19 0.0270(11) 0.0268(11) 0.0272(11) -0.0008(9) -0.0009(8) 0.0009(9)
C20 0.0288(11) 0.0312(12) 0.0210(10) -0.0059(9) 0.0002(8) 0.0057(9)
C21 0.0134(8) 0.0197(10) 0.0188(9) 0.0001(8) 0.0047(7) 0.0020(7)
C22 0.0162(9) 0.0185(10) 0.0283(11) 0.0018(8) 0.0072(8) -0.0027(7)
C23 0.0187(9) 0.0126(9) 0.0210(10) 0.0020(7) 0.0021(7) -0.0016(7)
C24 0.0245(11) 0.0221(11) 0.0436(13) -0.0113(9) 0.0102(9) -0.0026(8)
C25 0.0218(10) 0.0169(10) 0.0379(12) -0.0054(9) 0.0075(8) 0.0001(8)
C26 0.0171(9) 0.0257(10) 0.0237(10) -0.0034(8) 0.0072(7) 0.0027(8)
C27 0.0264(11) 0.0365(14) 0.0469(15) -0.0062(11) 0.0128(10) -0.0058(10)
C28 0.0335(12) 0.0333(13) 0.0343(13) 0.0038(10) 0.0013(9) -0.0086(10)
C29 0.0627(19) 0.0364(17) 0.089(3) -0.0250(17) 0.0340(18) -0.0107(14)
C30 0.0385(15) 0.0436(17) 0.105(3) -0.0357(18) 0.0285(16) -0.0061(13)

loop_
_atom_type_symbol
_atom_type_description
_atom_type_scat_dispersion_real
_atom_type_scat_dispersion_imag
_atom_type_scat_source
C C 0.0033 0.0016 'International Tables Vol C Tables 4.2.6.8 and 6.1.1.4'
H H 0.0000 0.0000 'International Tables Vol C Tables 4.2.6.8 and 6.1.1.4'
N N 0.0061 0.0033 'International Tables Vol C Tables 4.2.6.8 and 6.1.1.4'
O O 0.0106 0.0060 'International Tables Vol C Tables 4.2.6.8 and 6.1.1.4'
Ni Ni 0.3393 1.1124 'International Tables Vol C Tables 4.2.6.8 and 6.1.1.4'
Cl Cl 0.1484 0.1585 'International Tables Vol C Tables 4.2.6.8 and 6.1.1.4'

loop_
_geom_angle_atom_site_label_1
_geom_angle_atom_site_label_2
_geom_angle_atom_site_label_3
_geom_angle
N2 Ni1 N3 97.09(7)
N2 Ni1 N1 89.31(6)
N3 Ni1 N1 89.15(6)
N2 Ni1 O4 87.91(6)
N3 Ni1 O4 103.83(6)
N1 Ni1 O4 166.97(6)
N2 Ni1 O8 168.43(6)
N3 Ni1 O8 93.48(6)
N1 Ni1 O8 95.55(6)
O4 Ni1 O8 85.00(6)
N2 Ni1 O9 106.76(6)
N3 Ni1 O9 156.14(6)
N1 Ni1 O9 90.62(6)
O4 Ni1 O9 78.02(6)
O8 Ni1 O9 62.80(5)
O7' Cl1 O5 101.3(6)
O7' Cl1 O6 119.0(5)
O5 Cl1 O6 111.07(13)
O7' Cl1 O4 107.9(6)
O5 Cl1 O4 109.33(13)
O6 Cl1 O4 107.87(9)
O7' Cl1 O7 18.5(8)
O5 Cl1 O7 117.6(5)
O6 Cl1 O7 102.9(4)
O4 Cl1 O7 107.5(4)
O10 Cl2 O11 110.80(11)
O10 Cl2 O9 111.45(9)
O11 Cl2 O9 110.02(11)
O10 Cl2 O8 110.07(10)
O11 Cl2 O8 109.69(10)
O9 Cl2 O8 104.63(9)
C1 N1 C2 106.44(15)
C1 N1 Ni1 120.65(13)
C2 N1 Ni1 132.87(12)
C11 N2 C12 107.82(15)
C11 N2 Ni1 121.25(13)
C12 N2 Ni1 129.58(12)
C23 N3 C25 107.53(16)
C23 N3 Ni1 126.94(14)
C25 N3 Ni1 122.99(12)
C1 O1 C3 106.18(14)
C11 O2 C13 106.89(14)
C23 O3 C24 106.25(15)
Cl1 O4 Ni1 133.43(9)
Cl2 O8 Ni1 100.61(8)
Cl2 O9 Ni1 91.82(7)
C30 O12 C27 106.6(2)
N1 C1 O1 118.20(18)
N1 C1 C21 125.66(17)
O1 C1 C21 115.84(16)
N1 C2 C6 112.37(16)
N1 C2 C3 103.03(15)
C6 C2 C3 102.93(15)
N1 C2 H2 112.6
C6 C2 H2 112.6
C3 C2 H2 112.6
O1 C3 C4 109.26(16)
O1 C3 C2 102.13(15)
C4 C3 C2 108.02(17)
O1 C3 H3 112.3
C4 C3 H3 112.3
C2 C3 H3 112.3
C5 C4 C3 103.32(17)
C5 C4 H4A 111.1
C3 C4 H4A 111.1
C5 C4 H4B 111.1
C3 C4 H4B 111.1
H4A C4 H4B 109.1
C6 C5 C10 120.5(2)
C6 C5 C4 111.68(18)
C10 C5 C4 127.8(2)
C5 C6 C7 120.76(19)
C5 C6 C2 110.66(18)
C7 C6 C2 128.57(17)
C6 C7 C8 118.65(19)
C6 C7 H7 120.7
C8 C7 H7 120.7
C7 C8 C9 120.6(2)
C7 C8 H8 119.7
C9 C8 H8 119.7
C10 C9 C8 120.2(2)
C10 C9 H9 119.9
C8 C9 H9 119.9
C9 C10 C5 119.3(2)
C9 C10 H10 120.3
C5 C10 H10 120.3
N2 C11 O2 118.63(16)
N2 C11 C21 126.33(17)
O2 C11 C21 114.95(16)
N2 C12 C16 115.10(16)
N2 C12 C13 103.14(15)
C16 C12 C13 104.51(17)
N2 C12 H12 111.2
C16 C12 H12 111.2
C13 C12 H12 111.2
O2 C13 C14 110.81(18)
O2 C13 C12 103.50(15)
C14 C13 C12 107.94(18)
O2 C13 H13 111.4
C14 C13 H13 111.4
C12 C13 H13 111.4
C15 C14 C13 104.54(18)
C15 C14 H14A 110.8
C13 C14 H14A 110.8
C15 C14 H14B 110.8
C13 C14 H14B 110.8
H14A C14 H14B 108.9
C20 C15 C16 120.7(2)
C20 C15 C14 128.1(2)
C16 C15 C14 111.17(19)
C17 C16 C15 120.2(2)
C17 C16 C12 128.25(19)
C15 C16 C12 111.45(18)
C18 C17 C16 118.7(2)
C18 C17 H17 120.6
C16 C17 H17 120.6
C17 C18 C19 120.9(2)
C17 C18 H18 119.5
C19 C18 H18 119.5
C20 C19 C18 120.7(2)
C20 C19 H19 119.7
C18 C19 H19 119.7
C19 C20 C15 118.7(2)
C19 C20 H20 120.7
C15 C20 H20 120.7
C1 C21 C11 110.01(15)
C1 C21 C26 111.51(16)
C11 C21 C26 109.38(16)
C1 C21 C22 108.45(16)
C11 C21 C22 110.20(15)
C26 C21 C22 107.25(16)
C23 C22 C21 120.29(16)
C23 C22 H22A 107.3
C21 C22 H22A 107.3
C23 C22 H22B 107.3
C21 C22 H22B 107.3
H22A C22 H22B 106.9
N3 C23 O3 117.15(18)
N3 C23 C22 131.61(18)
O3 C23 C22 111.20(16)
O3 C24 C25 103.13(17)
O3 C24 H24A 111.1
C25 C24 H24A 111.1
O3 C24 H24B 111.1
C25 C24 H24B 111.1
H24A C24 H24B 109.1
N3 C25 C24 103.14(16)
N3 C25 H25A 111.1
C24 C25 H25A 111.1
N3 C25 H25B 111.1
C24 C25 H25B 111.1
H25A C25 H25B 109.1
C21 C26 H26A 109.5
C21 C26 H26B 109.5
H26A C26 H26B 109.5
C21 C26 H26C 109.5
H26A C26 H26C 109.5
H26B C26 H26C 109.5
O12 C27 C28 105.2(2)
O12 C27 H27A 110.7
C28 C27 H27A 110.7
O12 C27 H27B 110.7
C28 C27 H27B 110.7
H27A C27 H27B 108.8
C27 C28 C29 102.7(2)
C27 C28 H28A 111.2
C29 C28 H28A 111.2
C27 C28 H28B 111.2
C29 C28 H28B 111.2
H28A C28 H28B 109.1
C30 C29 C28 104.9(2)
C30 C29 H29A 110.8
C28 C29 H29A 110.8
C30 C29 H29B 110.8
C28 C29 H29B 110.8
H29A C29 H29B 108.8
O12 C30 C29 108.5(2)
O12 C30 H30A 110.0
C29 C30 H30A 110.0
O12 C30 H30B 110.0
C29 C30 H30B 110.0
H30A C30 H30B 108.4

loop_
_geom_bond_atom_site_label_1
_geom_bond_atom_site_label_2
_geom_bond_distance
Ni1 N2 2.0065(16)
Ni1 N3 2.0382(17)
Ni1 N1 2.0502(16)
Ni1 O4 2.1180(14)
Ni1 O8 2.1203(15)
Ni1 O9 2.3364(15)
Cl1 O7' 1.361(13)
Cl1 O5 1.405(2)
Cl1 O6 1.4202(16)
Cl1 O4 1.4691(15)
Cl1 O7 1.499(13)
Cl2 O10 1.4230(16)
Cl2 O11 1.4262(16)
Cl2 O9 1.4670(16)
Cl2 O8 1.4764(15)
N1 C1 1.282(3)
N1 C2 1.494(2)
N2 C11 1.271(2)
N2 C12 1.492(2)
N3 C23 1.273(3)
N3 C25 1.484(3)
O1 C1 1.334(2)
O1 C3 1.479(2)
O2 C11 1.331(2)
O2 C13 1.474(2)
O3 C23 1.349(2)
O3 C24 1.465(3)
O12 C30 1.421(3)
O12 C27 1.427(3)
C1 C21 1.512(3)
C2 C6 1.522(3)
C2 C3 1.543(3)
C2 H2 1.0000
C3 C4 1.525(3)
C3 H3 1.0000
C4 C5 1.509(3)
C4 H4A 0.9900
C4 H4B 0.9900
C5 C6 1.388(3)
C5 C10 1.391(3)
C6 C7 1.390(3)
C7 C8 1.395(3)
C7 H7 0.9500
C8 C9 1.397(3)
C8 H8 0.9500
C9 C10 1.385(4)
C9 H9 0.9500
C10 H10 0.9500
C11 C21 1.523(3)
C12 C16 1.502(3)
C12 C13 1.555(3)
C12 H12 1.0000
C13 C14 1.535(4)
C13 H13 1.0000
C14 C15 1.514(3)
C14 H14A 0.9900
C14 H14B 0.9900
C15 C20 1.389(3)
C15 C16 1.400(3)
C16 C17 1.392(3)
C17 C18 1.382(3)
C17 H17 0.9500
C18 C19 1.394(3)
C18 H18 0.9500
C19 C20 1.385(3)
C19 H19 0.9500
C20 H20 0.9500
C21 C26 1.539(3)
C21 C22 1.563(3)
C22 C23 1.498(3)
C22 H22A 0.9900
C22 H22B 0.9900
C24 C25 1.531(3)
C24 H24A 0.9900
C24 H24B 0.9900
C25 H25A 0.9900
C25 H25B 0.9900
C26 H26A 0.9800
C26 H26B 0.9800
C26 H26C 0.9800
C27 C28 1.502(4)
C27 H27A 0.9900
C27 H27B 0.9900
C28 C29 1.506(4)
C28 H28A 0.9900
C28 H28B 0.9900
C29 C30 1.487(4)
C29 H29A 0.9900
C29 H29B 0.9900
C30 H30A 0.9900
C30 H30B 0.9900

loop_
_geom_torsion_atom_site_label_1
_geom_torsion_atom_site_label_2
_geom_torsion_atom_site_label_3
_geom_torsion_atom_site_label_4
_geom_torsion
N2 Ni1 N1 C1 -28.85(15)
N3 Ni1 N1 C1 68.25(15)
O4 Ni1 N1 C1 -106.5(3)
O8 Ni1 N1 C1 161.67(15)
O9 Ni1 N1 C1 -135.61(15)
N2 Ni1 N1 C2 153.66(17)
N3 Ni1 N1 C2 -109.23(17)
O4 Ni1 N1 C2 76.0(3)
O8 Ni1 N1 C2 -15.82(17)
O9 Ni1 N1 C2 46.91(16)
N3 Ni1 N2 C11 -50.83(17)
N1 Ni1 N2 C11 38.22(16)
O4 Ni1 N2 C11 -154.51(16)
O8 Ni1 N2 C11 153.3(3)
O9 Ni1 N2 C11 128.66(16)
N3 Ni1 N2 C12 114.21(17)
N1 Ni1 N2 C12 -156.74(17)
O4 Ni1 N2 C12 10.53(17)
O8 Ni1 N2 C12 -41.7(4)
O9 Ni1 N2 C12 -66.30(18)
N2 Ni1 N3 C23 52.26(18)
N1 Ni1 N3 C23 -36.94(18)
O4 Ni1 N3 C23 141.85(17)
O8 Ni1 N3 C23 -132.45(17)
O9 Ni1 N3 C23 -126.54(18)
N2 Ni1 N3 C25 -148.15(15)
N1 Ni1 N3 C25 122.65(16)
O4 Ni1 N3 C25 -58.56(16)
O8 Ni1 N3 C25 27.14(16)
O9 Ni1 N3 C25 33.1(2)
O7' Cl1 O4 Ni1 -48.8(5)
O5 Cl1 O4 Ni1 60.59(19)
O6 Cl1 O4 Ni1 -178.52(12)
O7 Cl1 O4 Ni1 -68.1(5)
N2 Ni1 O4 Cl1 98.35(13)
N3 Ni1 O4 Cl1 1.56(14)
N1 Ni1 O4 Cl1 176.2(2)
O8 Ni1 O4 Cl1 -90.80(13)
O9 Ni1 O4 Cl1 -154.03(14)
O10 Cl2 O8 Ni1 116.21(9)
O11 Cl2 O8 Ni1 -121.63(10)
O9 Cl2 O8 Ni1 -3.64(9)
N2 Ni1 O8 Cl2 -24.2(4)
N3 Ni1 O8 Cl2 179.80(8)
N1 Ni1 O8 Cl2 90.32(8)
O4 Ni1 O8 Cl2 -76.60(8)
O9 Ni1 O8 Cl2 2.49(6)
O10 Cl2 O9 Ni1 -115.67(9)
O11 Cl2 O9 Ni1 121.01(9)
O8 Cl2 O9 Ni1 3.25(8)
N2 Ni1 O9 Cl2 172.15(7)
N3 Ni1 O9 Cl2 -9.10(19)
N1 Ni1 O9 Cl2 -98.39(8)
O4 Ni1 O9 Cl2 88.05(8)
O8 Ni1 O9 Cl2 -2.46(6)
C2 N1 C1 O1 -4.6(2)
Ni1 N1 C1 O1 177.34(12)
C2 N1 C1 C21 168.85(17)
Ni1 N1 C1 C21 -9.2(3)
C3 O1 C1 N1 -8.9(2)
C3 O1 C1 C21 177.02(16)
C1 N1 C2 C6 -94.87(19)
Ni1 N1 C2 C6 82.9(2)
C1 N1 C2 C3 15.23(19)
Ni1 N1 C2 C3 -167.02(13)
C1 O1 C3 C4 131.57(17)
C1 O1 C3 C2 17.35(19)
N1 C2 C3 O1 -19.32(18)
C6 C2 C3 O1 97.68(16)
N1 C2 C3 C4 -134.45(16)
C6 C2 C3 C4 -17.5(2)
O1 C3 C4 C5 -92.25(19)
C2 C3 C4 C5 18.1(2)
C3 C4 C5 C6 -12.1(2)
C3 C4 C5 C10 168.8(2)
C10 C5 C6 C7 0.0(3)
C4 C5 C6 C7 -179.21(19)
C10 C5 C6 C2 -179.61(19)
C4 C5 C6 C2 1.2(2)
N1 C2 C6 C5 120.28(18)
C3 C2 C6 C5 10.1(2)
N1 C2 C6 C7 -59.3(3)
C3 C2 C6 C7 -169.5(2)
C5 C6 C7 C8 0.3(3)
C2 C6 C7 C8 179.9(2)
C6 C7 C8 C9 -0.2(3)
C7 C8 C9 C10 -0.2(3)
C8 C9 C10 C5 0.5(3)
C6 C5 C10 C9 -0.4(3)
C4 C5 C10 C9 178.7(2)
C12 N2 C11 O2 -1.7(3)
Ni1 N2 C11 O2 166.24(14)
C12 N2 C11 C21 -178.02(19)
Ni1 N2 C11 C21 -10.1(3)
C13 O2 C11 N2 1.5(3)
C13 O2 C11 C21 178.27(17)
C11 N2 C12 C16 -112.12(19)
Ni1 N2 C12 C16 81.3(2)
C11 N2 C12 C13 1.1(2)
Ni1 N2 C12 C13 -165.54(15)
C11 O2 C13 C14 114.83(19)
C11 O2 C13 C12 -0.6(2)
N2 C12 C13 O2 -0.2(2)
C16 C12 C13 O2 120.47(17)
N2 C12 C13 C14 -117.72(18)
C16 C12 C13 C14 3.0(2)
O2 C13 C14 C15 -118.24(19)
C12 C13 C14 C15 -5.6(2)
C13 C14 C15 C20 -173.3(2)
C13 C14 C15 C16 6.5(2)
C20 C15 C16 C17 -2.3(3)
C14 C15 C16 C17 177.91(19)
C20 C15 C16 C12 174.94(19)
C14 C15 C16 C12 -4.8(2)
N2 C12 C16 C17 -69.6(3)
C13 C12 C16 C17 178.0(2)
N2 C12 C16 C15 113.44(19)
C13 C12 C16 C15 1.1(2)
C15 C16 C17 C18 1.5(3)
C12 C16 C17 C18 -175.23(19)
C16 C17 C18 C19 0.4(3)
C17 C18 C19 C20 -1.5(3)
C18 C19 C20 C15 0.7(3)
C16 C15 C20 C19 1.2(3)
C14 C15 C20 C19 -179.1(2)
N1 C1 C21 C11 47.8(3)
O1 C1 C21 C11 -138.59(17)
N1 C1 C21 C26 169.37(18)
O1 C1 C21 C26 -17.1(2)
N1 C1 C21 C22 -72.8(2)
O1 C1 C21 C22 100.82(18)
N2 C11 C21 C1 -37.0(3)
O2 C11 C21 C1 146.53(17)
N2 C11 C21 C26 -159.8(2)
O2 C11 C21 C26 23.7(2)
N2 C11 C21 C22 82.5(2)
O2 C11 C21 C22 -93.9(2)
C1 C21 C22 C23 51.9(2)
C11 C21 C22 C23 -68.5(2)
C26 C21 C22 C23 172.49(18)
C25 N3 C23 O3 -3.5(2)
Ni1 N3 C23 O3 158.66(14)
C25 N3 C23 C22 174.3(2)
Ni1 N3 C23 C22 -23.5(3)
C24 O3 C23 N3 -7.7(2)
C24 O3 C23 C22 174.02(18)
C21 C22 C23 N3 23.2(3)
C21 C22 C23 O3 -158.89(17)
C23 O3 C24 C25 14.7(2)
C23 N3 C25 C24 12.5(2)
Ni1 N3 C25 C24 -150.51(15)
O3 C24 C25 N3 -16.2(2)
C30 O12 C27 C28 33.5(3)
O12 C27 C28 C29 -33.6(3)
C27 C28 C29 C30 21.2(4)
C27 O12 C30 C29 -19.7(4)
C28 C29 C30 O12 -1.9(4)
